data_7045518
loop_
_publ_author_name
'Upmann, Daniel'
'Jones, Peter G.'

_publ_section_title
;
 Bromination and iodination of diphosphane dichalcogenides.
;
_journal_issue 8
_journal_name_full 'Dalton transactions (Cambridge, England : 2003)'
_journal_page_first 2748
_journal_page_last 2758
_journal_paper_doi 10.1039/c7dt04531j
_journal_volume 47
_journal_year 2018
_chemical_formula_sum 'C50 H46 Br8 O4 P4 Se3'
_chemical_formula_weight 1710.91
_space_group_IT_number 2
_space_group_name_Hall '-P 1'
_space_group_name_H-M_alt 'P -1'
_symmetry_cell_setting triclinic
_symmetry_space_group_name_Hall '-P 1'
_symmetry_space_group_name_H-M 'P -1'
_atom_sites_solution_hydrogens geom
_atom_sites_solution_primary direct
_atom_sites_solution_secondary difmap
_audit_creation_method SHELXL-97
_audit_update_record
;
2016-07-27 deposited with the CCDC.
2018-02-02 downloaded from the CCDC.
;
_cell_angle_alpha 68.775(6)
_cell_angle_beta 85.723(4)
_cell_angle_gamma 86.800(5)
_cell_formula_units_Z 1
_cell_length_a 10.4803(5)
_cell_length_b 11.8359(8)
_cell_length_c 12.1607(6)
_cell_measurement_reflns_used 7525
_cell_measurement_temperature 100(2)
_cell_measurement_theta_max 25.4810
_cell_measurement_theta_min 2.5640
_cell_volume 1401.54(15)
_computing_cell_refinement
;
CrysAlisPro, Agilent Technologies,
Version 1.171.37.35 (release 13-08-2014 CrysAlis171 .NET)
(compiled Aug 13 2014,18:06:01)
;
_computing_data_collection
;
CrysAlisPro, Agilent Technologies,
Version 1.171.37.35 (release 13-08-2014 CrysAlis171 .NET)
(compiled Aug 13 2014,18:06:01)
;
_computing_data_reduction
;
CrysAlisPro, Agilent Technologies,
Version 1.171.37.35 (release 13-08-2014 CrysAlis171 .NET)
(compiled Aug 13 2014,18:06:01)
;
_computing_molecular_graphics 'Bruker XP'
_computing_publication_material SHEXL-97
_computing_structure_refinement 'SHELXL-97 (Sheldrick, 1997)'
_computing_structure_solution 'SHELXS-97 (Sheldrick, 1990)'
_diffrn_ambient_temperature 100(2)
_diffrn_detector_area_resol_mean 16.1419
_diffrn_measured_fraction_theta_full 0.999
_diffrn_measured_fraction_theta_max 0.999
_diffrn_measurement_device_type 'Oxford Diffraction Xcalibur, Eos'
_diffrn_measurement_method '\w scan'
_diffrn_radiation_monochromator graphite
_diffrn_radiation_type MoK\a
_diffrn_radiation_wavelength 0.71073
_diffrn_reflns_av_R_equivalents 0.0824
_diffrn_reflns_av_sigmaI/netI 0.0464
_diffrn_reflns_limit_h_max 13
_diffrn_reflns_limit_h_min -13
_diffrn_reflns_limit_k_max 15
_diffrn_reflns_limit_k_min -15
_diffrn_reflns_limit_l_max 15
_diffrn_reflns_limit_l_min -15
_diffrn_reflns_number 68560
_diffrn_reflns_theta_full 27.88
_diffrn_reflns_theta_max 27.88
_diffrn_reflns_theta_min 2.58
_diffrn_source 'Enhance (Mo) X-ray Source'
_exptl_absorpt_coefficient_mu 7.827
_exptl_absorpt_correction_T_max 1.00000
_exptl_absorpt_correction_T_min 0.71151
_exptl_absorpt_correction_type multi-scan
_exptl_absorpt_process_details
;
CrysAlisPro, Agilent Technologies,
Version 1.171.37.35 (release 13-08-2014 CrysAlis171 .NET)
(compiled Aug 13 2014,18:06:01)
;
_exptl_crystal_colour orange
_exptl_crystal_density_diffrn 2.027
_exptl_crystal_density_meas ?
_exptl_crystal_density_method 'not measured'
_exptl_crystal_description plate
_exptl_crystal_F_000 820
_exptl_crystal_size_max 0.20
_exptl_crystal_size_mid 0.10
_exptl_crystal_size_min 0.04
_refine_diff_density_max 1.049
_refine_diff_density_min -1.013
_refine_diff_density_rms 0.140
_refine_ls_extinction_method none
_refine_ls_goodness_of_fit_ref 1.036
_refine_ls_hydrogen_treatment mixed
_refine_ls_matrix_type full
_refine_ls_number_parameters 317
_refine_ls_number_reflns 6684
_refine_ls_number_restraints 1
_refine_ls_restrained_S_all 1.036
_refine_ls_R_factor_all 0.0607
_refine_ls_R_factor_gt 0.0420
_refine_ls_shift/su_max 0.001
_refine_ls_shift/su_mean 0.000
_refine_ls_structure_factor_coef Fsqd
_refine_ls_weighting_details 'calc w=1/[\s^2^(Fo^2^)+(0.0290P)^2^+4.8083P] where P=(Fo^2^+2Fc^2^)/3'
_refine_ls_weighting_scheme calc
_refine_ls_wR_factor_gt 0.0841
_refine_ls_wR_factor_ref 0.0907
_reflns_number_gt 5301
_reflns_number_total 6684
_reflns_threshold_expression >2sigma(I)
_cod_data_source_file c7dt04531j2.cif
_cod_data_source_block chris
_cod_depositor_comments
;
The following automatic conversions were performed:

'_exptl_crystal_density_meas' value 'not measured' was changed to '?'
- the value is perceived as not measured.

Automatic conversion script
Id: cif_fix_values 4973 2017-02-22 13:04:09Z antanas 

 Adding full bibliography for 7045509--7045531.cif.
;
_cod_original_cell_volume 1401.54(14)
_cod_database_code 7045518

loop_
_symmetry_equiv_pos_as_xyz
'x, y, z'
'-x, -y, -z'

loop_
_atom_site_label
_atom_site_type_symbol
_atom_site_fract_x
_atom_site_fract_y
_atom_site_fract_z
_atom_site_U_iso_or_equiv
_atom_site_adp_type
_atom_site_occupancy
_atom_site_symmetry_multiplicity
_atom_site_calc_flag
_atom_site_refinement_flags
Se1 Se 0.5000 0.5000 0.5000 0.01584(14) Uani 1 2 d S
Br1 Br 0.50883(5) 0.29696(4) 0.46238(4) 0.02173(11) Uani 1 1 d .
Br2 Br 0.38702(4) 0.59922(4) 0.30315(4) 0.01916(11) Uani 1 1 d .
Se2 Se 0.37376(5) 0.84922(4) 0.31964(4) 0.02162(12) Uani 1 1 d .
Br3 Br 0.28338(5) 0.93763(4) 0.13195(4) 0.02525(12) Uani 1 1 d .
Br4 Br 0.40059(5) 1.02774(5) 0.35811(4) 0.02659(12) Uani 1 1 d .
P1 P 0.88289(10) 0.54215(10) 0.19463(9) 0.0110(2) Uani 1 1 d .
P2 P 0.74758(10) 0.37128(10) 0.11270(9) 0.0108(2) Uani 1 1 d .
O1 O 0.9705(3) 0.5427(3) 0.0905(3) 0.0154(6) Uani 1 1 d .
O2 O 0.8081(3) 0.4212(3) -0.0135(3) 0.0138(6) Uani 1 1 d D
H01 H 0.905(2) 0.434(7) -0.039(6) 0.08(2) Uiso 1 1 d D
C01 C 0.7303(4) 0.4829(4) 0.1821(4) 0.0122(8) Uani 1 1 d .
H01A H 0.6882 0.4458 0.2620 0.015 Uiso 1 1 calc R
H01B H 0.6742 0.5507 0.1356 0.015 Uiso 1 1 calc R
C11 C 0.8511(4) 0.6936(4) 0.1905(4) 0.0129(8) Uani 1 1 d .
C12 C 0.9520(4) 0.7738(4) 0.1481(4) 0.0186(10) Uani 1 1 d .
H12 H 1.0333 0.7457 0.1267 0.022 Uiso 1 1 calc R
C13 C 0.9337(5) 0.8933(4) 0.1375(4) 0.0240(11) Uani 1 1 d .
H13 H 1.0022 0.9476 0.1086 0.029 Uiso 1 1 calc R
C14 C 0.8158(5) 0.9343(4) 0.1687(4) 0.0228(11) Uani 1 1 d .
H14 H 0.8027 1.0171 0.1597 0.027 Uiso 1 1 calc R
C15 C 0.7171(5) 0.8552(5) 0.2129(5) 0.0254(11) Uani 1 1 d .
H15 H 0.6366 0.8842 0.2351 0.031 Uiso 1 1 calc R
C16 C 0.7331(4) 0.7342(4) 0.2257(4) 0.0190(10) Uani 1 1 d .
H16 H 0.6649 0.6799 0.2578 0.023 Uiso 1 1 calc R
C21 C 0.9475(4) 0.4478(4) 0.3305(4) 0.0119(8) Uani 1 1 d .
C22 C 0.8751(4) 0.4076(5) 0.4378(4) 0.0218(10) Uani 1 1 d .
H22 H 0.7873 0.4315 0.4411 0.026 Uiso 1 1 calc R
C23 C 0.9312(5) 0.3331(5) 0.5388(4) 0.0254(11) Uani 1 1 d .
H23 H 0.8818 0.3058 0.6118 0.031 Uiso 1 1 calc R
C24 C 1.0582(5) 0.2978(4) 0.5348(4) 0.0218(10) Uani 1 1 d .
H24 H 1.0952 0.2439 0.6042 0.026 Uiso 1 1 calc R
C25 C 1.1322(5) 0.3406(5) 0.4302(4) 0.0289(12) Uani 1 1 d .
H25 H 1.2208 0.3189 0.4285 0.035 Uiso 1 1 calc R
C26 C 1.0773(4) 0.4149(5) 0.3280(4) 0.0245(11) Uani 1 1 d .
H26 H 1.1280 0.4437 0.2558 0.029 Uiso 1 1 calc R
C31 C 0.5919(4) 0.3269(4) 0.0997(4) 0.0116(8) Uani 1 1 d .
C32 C 0.4796(4) 0.3650(4) 0.1477(4) 0.0146(9) Uani 1 1 d .
H32 H 0.4835 0.4160 0.1923 0.018 Uiso 1 1 calc R
C33 C 0.3630(4) 0.3277(4) 0.1297(4) 0.0179(9) Uani 1 1 d .
H33 H 0.2865 0.3535 0.1619 0.021 Uiso 1 1 calc R
C34 C 0.3565(4) 0.2532(4) 0.0652(4) 0.0181(10) Uani 1 1 d .
H34 H 0.2758 0.2273 0.0544 0.022 Uiso 1 1 calc R
C35 C 0.4672(4) 0.2162(4) 0.0164(4) 0.0198(10) Uani 1 1 d .
H35 H 0.4623 0.1659 -0.0287 0.024 Uiso 1 1 calc R
C36 C 0.5849(4) 0.2526(4) 0.0334(4) 0.0177(9) Uani 1 1 d .
H36 H 0.6609 0.2271 0.0002 0.021 Uiso 1 1 calc R
C41 C 0.8374(4) 0.2440(4) 0.2038(4) 0.0120(8) Uani 1 1 d .
C42 C 0.7791(4) 0.1616(4) 0.3066(4) 0.0181(9) Uani 1 1 d .
H42 H 0.6912 0.1726 0.3271 0.022 Uiso 1 1 calc R
C43 C 0.8499(5) 0.0639(4) 0.3786(4) 0.0221(10) Uani 1 1 d .
H43 H 0.8106 0.0080 0.4486 0.027 Uiso 1 1 calc R
C44 C 0.9784(4) 0.0475(4) 0.3485(4) 0.0181(10) Uani 1 1 d .
H44 H 1.0265 -0.0201 0.3974 0.022 Uiso 1 1 calc R
C45 C 1.0362(4) 0.1293(4) 0.2474(4) 0.0185(9) Uani 1 1 d .
H45 H 1.1242 0.1180 0.2277 0.022 Uiso 1 1 calc R
C46 C 0.9673(4) 0.2274(4) 0.1747(4) 0.0167(9) Uani 1 1 d .
H46 H 1.0077 0.2832 0.1053 0.020 Uiso 1 1 calc R

loop_
_atom_site_aniso_label
_atom_site_aniso_U_11
_atom_site_aniso_U_22
_atom_site_aniso_U_33
_atom_site_aniso_U_23
_atom_site_aniso_U_13
_atom_site_aniso_U_12
Se1 0.0134(3) 0.0168(3) 0.0135(3) -0.0023(2) 0.0045(2) 0.0021(2)
Br1 0.0234(2) 0.0217(2) 0.0175(2) -0.00474(19) -0.00124(19) 0.00504(19)
Br2 0.0205(2) 0.0193(2) 0.0159(2) -0.00464(18) -0.00135(18) 0.00270(18)
Se2 0.0182(2) 0.0223(3) 0.0229(3) -0.0069(2) 0.00179(19) -0.00066(19)
Br3 0.0291(3) 0.0239(3) 0.0260(3) -0.0126(2) -0.0069(2) 0.0051(2)
Br4 0.0318(3) 0.0244(3) 0.0231(3) -0.0079(2) -0.0023(2) -0.0009(2)
P1 0.0113(5) 0.0129(5) 0.0101(5) -0.0058(4) 0.0017(4) -0.0012(4)
P2 0.0104(5) 0.0117(5) 0.0112(5) -0.0054(4) 0.0004(4) 0.0000(4)
O1 0.0143(15) 0.0203(16) 0.0136(15) -0.0094(13) 0.0061(12) -0.0034(12)
O2 0.0124(15) 0.0181(16) 0.0111(15) -0.0055(12) 0.0002(12) -0.0009(12)
C01 0.013(2) 0.013(2) 0.011(2) -0.0052(17) 0.0007(16) -0.0008(16)
C11 0.018(2) 0.013(2) 0.009(2) -0.0049(16) -0.0035(17) -0.0010(17)
C12 0.019(2) 0.023(2) 0.015(2) -0.0082(19) 0.0036(18) -0.0054(19)
C13 0.031(3) 0.021(2) 0.020(2) -0.006(2) 0.000(2) -0.011(2)
C14 0.033(3) 0.013(2) 0.024(3) -0.0076(19) -0.013(2) 0.0041(19)
C15 0.018(2) 0.027(3) 0.037(3) -0.018(2) -0.007(2) 0.007(2)
C16 0.016(2) 0.020(2) 0.024(2) -0.011(2) -0.0027(19) 0.0003(18)
C21 0.014(2) 0.011(2) 0.013(2) -0.0076(17) -0.0002(17) -0.0004(16)
C22 0.012(2) 0.032(3) 0.019(2) -0.007(2) 0.0016(18) -0.0004(19)
C23 0.024(3) 0.034(3) 0.014(2) -0.003(2) 0.000(2) -0.010(2)
C24 0.029(3) 0.020(2) 0.019(2) -0.008(2) -0.014(2) 0.003(2)
C25 0.017(2) 0.047(3) 0.024(3) -0.016(2) -0.007(2) 0.014(2)
C26 0.014(2) 0.040(3) 0.018(2) -0.012(2) 0.0034(19) 0.006(2)
C31 0.011(2) 0.012(2) 0.009(2) -0.0002(16) -0.0021(16) -0.0007(16)
C32 0.015(2) 0.015(2) 0.014(2) -0.0051(17) 0.0022(17) -0.0011(17)
C33 0.011(2) 0.020(2) 0.018(2) -0.0018(19) -0.0018(18) 0.0035(17)
C34 0.016(2) 0.019(2) 0.015(2) -0.0008(18) -0.0038(18) -0.0030(18)
C35 0.021(2) 0.024(2) 0.017(2) -0.010(2) -0.0036(19) -0.0039(19)
C36 0.015(2) 0.024(2) 0.017(2) -0.0116(19) 0.0032(18) 0.0001(18)
C41 0.015(2) 0.011(2) 0.011(2) -0.0050(16) -0.0017(17) 0.0016(16)
C42 0.016(2) 0.020(2) 0.016(2) -0.0050(19) 0.0024(18) 0.0020(18)
C43 0.027(3) 0.020(2) 0.013(2) 0.0002(19) 0.0013(19) 0.000(2)
C44 0.026(2) 0.015(2) 0.014(2) -0.0069(18) -0.0102(19) 0.0064(18)
C45 0.013(2) 0.018(2) 0.026(3) -0.011(2) 0.0001(19) 0.0026(17)
C46 0.016(2) 0.015(2) 0.019(2) -0.0062(18) 0.0012(18) 0.0001(17)

loop_
_atom_type_symbol
_atom_type_description
_atom_type_scat_dispersion_real
_atom_type_scat_dispersion_imag
_atom_type_scat_source
C C 0.0033 0.0016 'International Tables Vol C Tables 4.2.6.8 and 6.1.1.4'
H H 0.0000 0.0000 'International Tables Vol C Tables 4.2.6.8 and 6.1.1.4'
P P 0.1023 0.0942 'International Tables Vol C Tables 4.2.6.8 and 6.1.1.4'
Se Se -0.0929 2.2259 'International Tables Vol C Tables 4.2.6.8 and 6.1.1.4'
Br Br -0.2901 2.4595 'International Tables Vol C Tables 4.2.6.8 and 6.1.1.4'
O O 0.0106 0.0060 'International Tables Vol C Tables 4.2.6.8 and 6.1.1.4'

loop_
_geom_angle_atom_site_label_1
_geom_angle_atom_site_label_2
_geom_angle_atom_site_label_3
_geom_angle
_geom_angle_site_symmetry_1
_geom_angle_site_symmetry_3
Br2 Se1 Br2 180.0 2_666 .
Br2 Se1 Br1 92.041(15) 2_666 .
Br2 Se1 Br1 87.959(15) . .
Br2 Se1 Br1 87.959(16) 2_666 2_666
Br2 Se1 Br1 92.041(15) . 2_666
Br1 Se1 Br1 180.0 . 2_666
Se1 Br2 Se2 93.516(17) . .
Br4 Se2 Br3 98.88(3) . .
Br4 Se2 Br1 90.99(2) . 2_666
Br3 Se2 Br1 169.79(3) . 2_666
Br4 Se2 Br2 167.79(3) . .
Br3 Se2 Br2 91.95(2) . .
Br1 Se2 Br2 77.975(18) 2_666 .
O1 P1 C21 111.18(19) . .
O1 P1 C11 110.27(19) . .
C21 P1 C11 111.55(19) . .
O1 P1 C01 108.17(18) . .
C21 P1 C01 108.68(19) . .
C11 P1 C01 106.8(2) . .
O2 P2 C31 105.73(18) . .
O2 P2 C41 111.44(18) . .
C31 P2 C41 109.95(19) . .
O2 P2 C01 113.08(18) . .
C31 P2 C01 107.9(2) . .
C41 P2 C01 108.65(19) . .
P2 C01 P1 112.6(2) . .
C16 C11 C12 119.8(4) . .
C16 C11 P1 123.6(3) . .
C12 C11 P1 116.6(3) . .
C13 C12 C11 120.2(4) . .
C12 C13 C14 120.0(4) . .
C15 C14 C13 120.1(4) . .
C14 C15 C16 121.2(5) . .
C15 C16 C11 118.7(4) . .
C22 C21 C26 119.3(4) . .
C22 C21 P1 123.2(3) . .
C26 C21 P1 117.5(3) . .
C23 C22 C21 119.9(4) . .
C24 C23 C22 120.5(4) . .
C23 C24 C25 120.3(4) . .
C24 C25 C26 119.9(4) . .
C25 C26 C21 120.1(4) . .
C32 C31 C36 119.9(4) . .
C32 C31 P2 124.0(3) . .
C36 C31 P2 116.1(3) . .
C33 C32 C31 119.3(4) . .
C32 C33 C34 120.7(4) . .
C33 C34 C35 120.3(4) . .
C36 C35 C34 119.9(4) . .
C35 C36 C31 119.9(4) . .
C42 C41 C46 119.7(4) . .
C42 C41 P2 120.0(3) . .
C46 C41 P2 120.4(3) . .
C43 C42 C41 119.8(4) . .
C42 C43 C44 120.1(4) . .
C45 C44 C43 120.1(4) . .
C44 C45 C46 120.7(4) . .
C45 C46 C41 119.7(4) . .

loop_
_geom_bond_atom_site_label_1
_geom_bond_atom_site_label_2
_geom_bond_distance
_geom_bond_site_symmetry_2
Se1 Br2 2.5968(5) 2_666
Se1 Br2 2.5968(5) .
Se1 Br1 2.5996(5) .
Se1 Br1 2.5996(5) 2_666
Br2 Se2 3.0323(7) .
Se2 Br4 2.3588(7) .
Se2 Br3 2.3841(7) .
Se2 Br1 2.9090(7) 2_666
P1 O1 1.505(3) .
P1 C21 1.784(4) .
P1 C11 1.788(4) .
P1 C01 1.820(4) .
P2 O2 1.531(3) .
P2 C31 1.777(4) .
P2 C41 1.781(4) .
P2 C01 1.802(4) .
C11 C16 1.396(6) .
C11 C12 1.401(6) .
C12 C13 1.376(7) .
C13 C14 1.379(7) .
C14 C15 1.376(7) .
C15 C16 1.386(6) .
C21 C22 1.395(6) .
C21 C26 1.396(6) .
C22 C23 1.378(6) .
C23 C24 1.375(7) .
C24 C25 1.380(7) .
C25 C26 1.382(7) .
C31 C32 1.399(6) .
C31 C36 1.400(6) .
C32 C33 1.381(6) .
C33 C34 1.382(6) .
C34 C35 1.385(6) .
C35 C36 1.383(6) .
C41 C42 1.399(6) .
C41 C46 1.403(6) .
C42 C43 1.387(6) .
C43 C44 1.391(7) .
C44 C45 1.381(6) .
C45 C46 1.382(6) .
